data_7127424
loop_
_publ_author_name
'Mayorga-Burrezo, Paula'
'Sporer, Christian'
'de Sousa, J. Alejandro'
'Capra, Nicola'
'Wurst, Klaus'
'Crivillers, N\'uria'
'Veciana, Jaume'
'Rovira, Concepci\'o'

_publ_section_title
;
 Electrocatalytic oxidative Z/E isomerization of a stilbene favoured by
 the presence of an electroactive persistent radical.
;
_journal_issue 91
_journal_name_full 'Chemical communications (Cambridge, England)'
_journal_page_first 14211
_journal_page_last 14214
_journal_paper_doi 10.1039/d0cc04973e
_journal_volume 56
_journal_year 2020
_chemical_formula_moiety 'C41 H36 Cl14 K N O6, 0.5 C H2 Cl2'
_chemical_formula_sum 'C41.5 H37 Cl15 K N O6'
_chemical_formula_weight 1216.57
_space_group_crystal_system triclinic
_space_group_IT_number 2
_space_group_name_Hall '-P 1'
_space_group_name_H-M_alt 'P -1'
_atom_sites_solution_hydrogens geom
_audit_creation_method SHELXL-2014/7
_audit_update_record
;
2019-03-27 deposited with the CCDC.	2020-10-18 downloaded from the CCDC.
;
_cell_angle_alpha 90.788(6)
_cell_angle_beta 105.517(7)
_cell_angle_gamma 113.557(7)
_cell_formula_units_Z 2
_cell_length_a 11.6030(10)
_cell_length_b 13.398(2)
_cell_length_c 19.749(3)
_cell_measurement_reflns_used 109792
_cell_measurement_temperature 233(2)
_cell_measurement_theta_max 22.4
_cell_measurement_theta_min 1.0
_cell_volume 2686.3(6)
_computing_data_collection COLLECT
_computing_data_reduction 'DENZO and SCALEPACK'
_computing_structure_refinement 'SHELXL-2014/7 (Sheldrick, 2014)'
_computing_structure_solution 'SHELXS-86 (Sheldrick, 1986)'
_diffrn_ambient_temperature 233(2)
_diffrn_measured_fraction_theta_full 0.951
_diffrn_measured_fraction_theta_max 0.951
_diffrn_measurement_device_type KappaCCD
_diffrn_measurement_method 'phi- and omega-scans'
_diffrn_radiation_type MoK\a
_diffrn_radiation_wavelength 0.71073
_diffrn_reflns_av_R_equivalents 0.0494
_diffrn_reflns_av_unetI/netI 0.0749
_diffrn_reflns_Laue_measured_fraction_full 0.951
_diffrn_reflns_Laue_measured_fraction_max 0.951
_diffrn_reflns_limit_h_max 12
_diffrn_reflns_limit_h_min 0
_diffrn_reflns_limit_k_max 13
_diffrn_reflns_limit_k_min -14
_diffrn_reflns_limit_l_max 20
_diffrn_reflns_limit_l_min -21
_diffrn_reflns_number 11404
_diffrn_reflns_point_group_measured_fraction_full 0.951
_diffrn_reflns_point_group_measured_fraction_max 0.951
_diffrn_reflns_theta_full 22.335
_diffrn_reflns_theta_max 22.335
_diffrn_reflns_theta_min 1.674
_exptl_absorpt_coefficient_mu 0.889
_exptl_absorpt_correction_type none
_exptl_crystal_colour black
_exptl_crystal_density_diffrn 1.504
_exptl_crystal_description prism
_exptl_crystal_F_000 1230
_exptl_crystal_size_max 0.200
_exptl_crystal_size_mid 0.110
_exptl_crystal_size_min 0.060
_refine_diff_density_max 0.554
_refine_diff_density_min -0.252
_refine_diff_density_rms 0.061
_refine_ls_extinction_method none
_refine_ls_goodness_of_fit_ref 1.134
_refine_ls_hydrogen_treatment constr
_refine_ls_matrix_type full
_refine_ls_number_parameters 597
_refine_ls_number_reflns 6562
_refine_ls_number_restraints 0
_refine_ls_restrained_S_all 1.134
_refine_ls_R_factor_all 0.1420
_refine_ls_R_factor_gt 0.0846
_refine_ls_shift/su_max 0.000
_refine_ls_shift/su_mean 0.000
_refine_ls_structure_factor_coef Fsqd
_refine_ls_weighting_details 'w=1/[\s^2^(Fo^2^)+(0.0349P)^2^+8.9656P] where P=(Fo^2^+2Fc^2^)/3'
_refine_ls_weighting_scheme calc
_refine_ls_wR_factor_gt 0.1506
_refine_ls_wR_factor_ref 0.1685
_reflns_Friedel_coverage 0.000
_reflns_number_gt 4182
_reflns_number_total 6562
_reflns_threshold_expression 'I > 2\s(I)'
_cod_data_source_file d0cc04973e2.cif
_cod_data_source_block crown
_cod_depositor_comments 'Adding full bibliography for 7127424.cif.'
_cod_original_formula_sum 'C41.50 H37 Cl15 K N O6'
_cod_database_code 7127424
_shelx_shelxl_version_number 2014/7
_shelx_space_group_comment
;
The symmetry employed for this shelxl refinement is uniquely defined
by the following loop, which should always be used as a source of
symmetry information in preference to the above space-group names.
They are only intended as comments.
;
_shelx_estimated_absorpt_t_min 0.842
_shelx_estimated_absorpt_t_max 0.949

loop_
_space_group_symop_operation_xyz
'x, y, z'
'-x, -y, -z'

loop_
_atom_site_label
_atom_site_type_symbol
_atom_site_fract_x
_atom_site_fract_y
_atom_site_fract_z
_atom_site_U_iso_or_equiv
_atom_site_adp_type
_atom_site_occupancy
_atom_site_site_symmetry_order
_atom_site_calc_flag
_atom_site_refinement_flags_posn
_atom_site_refinement_flags_adp
_atom_site_refinement_flags_occupancy
_atom_site_disorder_assembly
_atom_site_disorder_group
K1 K 0.43227(19) 0.55478(15) 0.18877(11) 0.0667(6) Uani 1 1 d . . . . .
N1 N -0.2002(9) 0.4995(8) 0.5354(6) 0.098(3) Uani 1 1 d . . . . .
O1 O 0.4056(6) 0.5924(6) 0.0496(4) 0.0819(19) Uani 1 1 d . . . . .
O2 O 0.4940(6) 0.7694(5) 0.1561(5) 0.081(2) Uani 1 1 d . . . . .
O3 O 0.5857(6) 0.7360(6) 0.2920(5) 0.093(2) Uani 1 1 d . . . . .
O4 O 0.4790(7) 0.5186(7) 0.3291(4) 0.099(2) Uani 1 1 d . . . . .
O5 O 0.3667(7) 0.3408(5) 0.2216(5) 0.085(2) Uani 1 1 d . . . . .
O6 O 0.2940(6) 0.3751(5) 0.0827(4) 0.0802(19) Uani 1 1 d . . . . .
Cl1 Cl 0.1033(2) 0.42521(19) 0.20753(18) 0.1000(10) Uani 1 1 d . . . . .
Cl2 Cl 0.2304(2) 0.67253(18) 0.20116(16) 0.0859(9) Uani 1 1 d . . . . .
Cl3 Cl -0.24242(19) 0.68355(16) 0.17580(13) 0.0633(6) Uani 1 1 d . . . . .
Cl4 Cl -0.35291(19) 0.44124(17) 0.19862(14) 0.0693(7) Uani 1 1 d . . . . .
Cl5 Cl 0.3141(2) 0.9774(2) 0.29148(15) 0.0851(8) Uani 1 1 d . . . . .
Cl6 Cl 0.4988(2) 1.1254(2) 0.2135(2) 0.1167(12) Uani 1 1 d . . . . .
Cl7 Cl 0.4477(4) 1.0690(3) 0.0550(2) 0.1469(15) Uani 1 1 d . . . . .
Cl8 Cl 0.2031(3) 0.8608(3) -0.03019(17) 0.1184(11) Uani 1 1 d . . . . .
Cl9 Cl 0.0041(3) 0.7178(2) 0.04245(15) 0.0934(9) Uani 1 1 d . . . . .
Cl10 Cl 0.0664(3) 0.74864(18) 0.35171(13) 0.0786(7) Uani 1 1 d . . . . .
Cl11 Cl -0.0276(3) 0.8794(2) 0.43605(15) 0.1013(9) Uani 1 1 d . . . . .
Cl12 Cl -0.0799(3) 1.0764(2) 0.37755(16) 0.1018(10) Uani 1 1 d . . . . .
Cl13 Cl -0.0664(3) 1.1245(2) 0.22713(17) 0.0960(9) Uani 1 1 d . . . . .
Cl14 Cl -0.0246(2) 0.96983(19) 0.13028(13) 0.0738(7) Uani 1 1 d . . . . .
C1 C -0.1962(8) 0.2964(7) 0.2812(6) 0.074(3) Uani 1 1 d . . . . .
H1 H -0.2255 0.2199 0.2804 0.089 Uiso 1 1 calc R U . . .
C2 C -0.1666(8) 0.3310(7) 0.2209(6) 0.071(3) Uani 1 1 d . . . . .
H2 H -0.1790 0.2779 0.1848 0.085 Uiso 1 1 calc R U . . .
C3 C -0.1162(8) 0.4469(6) 0.2092(5) 0.059(2) Uani 1 1 d . . . . .
C4 C 0.0113(7) 0.5012(7) 0.2026(5) 0.063(3) Uani 1 1 d . . . . .
C5 C 0.0656(7) 0.6120(6) 0.1987(5) 0.055(2) Uani 1 1 d . . . . .
C6 C -0.0034(7) 0.6785(6) 0.1956(4) 0.050(2) Uani 1 1 d . . . . .
C7 C -0.1372(7) 0.6179(6) 0.1928(4) 0.047(2) Uani 1 1 d . . . . .
C8 C -0.1888(7) 0.5083(6) 0.2003(4) 0.051(2) Uani 1 1 d . . . . .
C9 C 0.0557(7) 0.7965(6) 0.1995(4) 0.046(2) Uani 1 1 d . . . . .
C10 C 0.1548(7) 0.8559(6) 0.1648(5) 0.050(2) Uani 1 1 d . . . . .
C11 C 0.2724(8) 0.9491(6) 0.2019(5) 0.061(3) Uani 1 1 d . . . . .
C12 C 0.3590(8) 1.0124(7) 0.1680(7) 0.069(3) Uani 1 1 d . . . . .
C13 C 0.3382(10) 0.9876(8) 0.0968(7) 0.078(3) Uani 1 1 d . . . . .
C14 C 0.2328(10) 0.8945(9) 0.0583(5) 0.071(3) Uani 1 1 d . . . . .
C15 C 0.1412(8) 0.8298(7) 0.0932(6) 0.062(2) Uani 1 1 d . . . . .
C16 C 0.0227(7) 0.8632(6) 0.2428(4) 0.0427(19) Uani 1 1 d . . . . .
C17 C 0.0168(8) 0.8447(6) 0.3114(5) 0.053(2) Uani 1 1 d . . . . .
C18 C -0.0189(8) 0.9070(7) 0.3518(5) 0.065(2) Uani 1 1 d . . . . .
C19 C -0.0413(8) 0.9955(7) 0.3255(6) 0.068(3) Uani 1 1 d . . . . .
C20 C -0.0343(8) 1.0166(7) 0.2586(6) 0.063(2) Uani 1 1 d . . . . .
C21 C -0.0088(7) 0.9507(6) 0.2159(5) 0.055(2) Uani 1 1 d . . . . .
C22 C -0.1931(8) 0.3503(8) 0.3466(6) 0.067(3) Uani 1 1 d . . . . .
C23 C -0.1301(9) 0.4645(8) 0.3681(6) 0.080(3) Uani 1 1 d . . . . .
H23 H -0.0848 0.5098 0.3392 0.096 Uiso 1 1 calc R U . . .
C24 C -0.1317(9) 0.5132(9) 0.4301(6) 0.082(3) Uani 1 1 d . . . . .
H24 H -0.0883 0.5901 0.4415 0.098 Uiso 1 1 calc R U . . .
C25 C -0.1952(9) 0.4523(10) 0.4756(6) 0.080(3) Uani 1 1 d . . . . .
C26 C -0.2544(10) 0.3369(10) 0.4549(7) 0.091(3) Uani 1 1 d . . . . .
H26 H -0.2963 0.2907 0.4846 0.110 Uiso 1 1 calc R U . . .
C27 C -0.2528(9) 0.2914(8) 0.3944(7) 0.085(3) Uani 1 1 d . . . . .
H27 H -0.2948 0.2144 0.3837 0.102 Uiso 1 1 calc R U . . .
C28 C -0.1348(11) 0.6184(9) 0.5550(6) 0.107(4) Uani 1 1 d . . . . .
H28A H -0.1389 0.6373 0.6016 0.161 Uiso 1 1 calc R U . . .
H28B H -0.1785 0.6527 0.5206 0.161 Uiso 1 1 calc R U . . .
H28C H -0.0434 0.6445 0.5558 0.161 Uiso 1 1 calc R U . . .
C29 C -0.2613(13) 0.4350(11) 0.5821(7) 0.136(5) Uani 1 1 d . . . . .
H29A H -0.2541 0.4825 0.6220 0.204 Uiso 1 1 calc R U . . .
H29B H -0.2183 0.3873 0.5992 0.204 Uiso 1 1 calc R U . . .
H29C H -0.3535 0.3906 0.5573 0.204 Uiso 1 1 calc R U . . .
C30 C 0.3899(11) 0.6898(10) 0.0362(6) 0.100(4) Uani 1 1 d . . . . .
H30A H 0.3060 0.6833 0.0420 0.119 Uiso 1 1 calc R U . . .
H30B H 0.3888 0.7023 -0.0127 0.119 Uiso 1 1 calc R U . . .
C31 C 0.4994(11) 0.7825(9) 0.0859(8) 0.104(4) Uani 1 1 d . . . . .
H31A H 0.5834 0.7859 0.0821 0.125 Uiso 1 1 calc R U . . .
H31B H 0.4939 0.8515 0.0739 0.125 Uiso 1 1 calc R U . . .
C32 C 0.5949(11) 0.8562(8) 0.2058(8) 0.103(4) Uani 1 1 d . . . . .
H32A H 0.5906 0.9259 0.1945 0.123 Uiso 1 1 calc R U . . .
H32B H 0.6808 0.8605 0.2048 0.123 Uiso 1 1 calc R U . . .
C33 C 0.5790(10) 0.8368(10) 0.2769(8) 0.110(4) Uani 1 1 d . . . . .
H33A H 0.6487 0.8969 0.3127 0.132 Uiso 1 1 calc R U . . .
H33B H 0.4938 0.8340 0.2781 0.132 Uiso 1 1 calc R U . . .
C34 C 0.5812(12) 0.7137(12) 0.3611(8) 0.122(5) Uani 1 1 d . . . . .
H34A H 0.4981 0.7095 0.3669 0.146 Uiso 1 1 calc R U . . .
H34B H 0.6537 0.7736 0.3960 0.146 Uiso 1 1 calc R U . . .
C35 C 0.5919(13) 0.6082(13) 0.3739(7) 0.120(4) Uani 1 1 d . . . . .
H35A H 0.6714 0.6103 0.3644 0.144 Uiso 1 1 calc R U . . .
H35B H 0.5994 0.5980 0.4237 0.144 Uiso 1 1 calc R U . . .
C36 C 0.4775(13) 0.4127(12) 0.3402(7) 0.110(4) Uani 1 1 d . . . . .
H36A H 0.4797 0.4012 0.3894 0.132 Uiso 1 1 calc R U . . .
H36B H 0.5563 0.4099 0.3326 0.132 Uiso 1 1 calc R U . . .
C37 C 0.3609(12) 0.3260(10) 0.2923(8) 0.104(4) Uani 1 1 d . . . . .
H37A H 0.3584 0.2540 0.3026 0.125 Uiso 1 1 calc R U . . .
H37B H 0.2814 0.3300 0.2981 0.125 Uiso 1 1 calc R U . . .
C38 C 0.2642(11) 0.2577(9) 0.1705(8) 0.101(4) Uani 1 1 d . . . . .
H38A H 0.1804 0.2613 0.1677 0.121 Uiso 1 1 calc R U . . .
H38B H 0.2581 0.1857 0.1833 0.121 Uiso 1 1 calc R U . . .
C39 C 0.2905(10) 0.2719(8) 0.1004(7) 0.101(4) Uani 1 1 d . . . . .
H39A H 0.3749 0.2694 0.1032 0.122 Uiso 1 1 calc R U . . .
H39B H 0.2209 0.2127 0.0640 0.122 Uiso 1 1 calc R U . . .
C40 C 0.3278(11) 0.3992(10) 0.0201(7) 0.101(4) Uani 1 1 d . . . . .
H40A H 0.2710 0.3376 -0.0178 0.122 Uiso 1 1 calc R U . . .
H40B H 0.4193 0.4107 0.0274 0.122 Uiso 1 1 calc R U . . .
C41 C 0.3113(11) 0.5005(11) -0.0005(6) 0.109(4) Uani 1 1 d . . . . .
H41A H 0.3226 0.5122 -0.0476 0.131 Uiso 1 1 calc R U . . .
H41B H 0.2224 0.4918 -0.0027 0.131 Uiso 1 1 calc R U . . .
C42 C 0.344(2) 1.032(2) 0.4874(16) 0.121(10) Uani 0.5 1 d . . P . .
H42A H 0.3367 1.0301 0.5357 0.145 Uiso 0.5 1 calc R U P . .
H42B H 0.2768 0.9635 0.4578 0.145 Uiso 0.5 1 calc R U P . .
Cl15 Cl 0.477(2) 1.0470(12) 0.4872(9) 0.306(10) Uani 0.5 1 d . . P . .
Cl16 Cl 0.3286(18) 1.1317(15) 0.4569(9) 0.316(8) Uani 0.5 1 d . . P . .

loop_
_atom_site_aniso_label
_atom_site_aniso_U_11
_atom_site_aniso_U_22
_atom_site_aniso_U_33
_atom_site_aniso_U_23
_atom_site_aniso_U_13
_atom_site_aniso_U_12
K1 0.0651(12) 0.0507(12) 0.0918(17) 0.0133(10) 0.0288(11) 0.0281(10)
N1 0.099(7) 0.104(8) 0.098(8) 0.025(6) 0.053(6) 0.034(6)
O1 0.071(4) 0.093(5) 0.086(5) 0.025(4) 0.019(4) 0.040(4)
O2 0.063(4) 0.058(5) 0.130(7) 0.018(4) 0.043(5) 0.023(4)
O3 0.073(4) 0.098(6) 0.107(7) -0.016(5) 0.027(4) 0.036(4)
O4 0.082(5) 0.132(7) 0.096(6) 0.019(5) 0.032(5) 0.055(5)
O5 0.082(5) 0.060(5) 0.133(7) 0.037(5) 0.057(5) 0.034(4)
O6 0.065(4) 0.066(5) 0.109(6) -0.004(4) 0.029(4) 0.025(3)
Cl1 0.0659(16) 0.0552(16) 0.208(3) 0.0305(17) 0.0619(18) 0.0408(13)
Cl2 0.0427(13) 0.0521(14) 0.179(3) 0.0304(15) 0.0504(15) 0.0241(11)
Cl3 0.0488(12) 0.0470(13) 0.1065(19) 0.0170(12) 0.0282(12) 0.0289(10)
Cl4 0.0447(12) 0.0492(14) 0.124(2) 0.0229(13) 0.0383(13) 0.0209(11)
Cl5 0.0602(15) 0.0770(17) 0.096(2) -0.0131(14) 0.0130(14) 0.0137(13)
Cl6 0.0642(16) 0.0537(17) 0.219(4) 0.0092(18) 0.056(2) 0.0031(14)
Cl7 0.172(3) 0.099(2) 0.232(4) 0.077(3) 0.155(3) 0.057(2)
Cl8 0.151(3) 0.163(3) 0.096(2) 0.052(2) 0.072(2) 0.098(2)
Cl9 0.0782(17) 0.102(2) 0.085(2) -0.0084(15) 0.0198(15) 0.0260(15)
Cl10 0.1075(19) 0.0604(15) 0.0793(19) 0.0242(13) 0.0319(15) 0.0433(14)
Cl11 0.133(2) 0.104(2) 0.085(2) 0.0127(16) 0.0550(19) 0.0527(19)
Cl12 0.115(2) 0.090(2) 0.119(3) -0.0122(17) 0.0445(19) 0.0574(17)
Cl13 0.113(2) 0.0614(16) 0.151(3) 0.0308(16) 0.0588(19) 0.0602(16)
Cl14 0.0870(17) 0.0716(16) 0.090(2) 0.0327(13) 0.0402(15) 0.0502(14)
C1 0.055(6) 0.036(5) 0.138(10) 0.009(6) 0.035(6) 0.023(5)
C2 0.059(6) 0.043(6) 0.137(10) 0.036(6) 0.054(6) 0.032(5)
C3 0.047(5) 0.044(5) 0.095(7) 0.008(5) 0.028(5) 0.024(4)
C4 0.040(5) 0.041(5) 0.122(8) 0.012(5) 0.032(5) 0.028(4)
C5 0.038(5) 0.044(6) 0.087(7) 0.010(4) 0.021(4) 0.020(4)
C6 0.037(5) 0.045(5) 0.073(6) 0.010(4) 0.022(4) 0.018(4)
C7 0.052(5) 0.042(5) 0.062(6) 0.012(4) 0.022(4) 0.031(4)
C8 0.041(5) 0.040(5) 0.075(6) 0.005(4) 0.022(4) 0.017(4)
C9 0.043(5) 0.039(5) 0.060(6) 0.017(4) 0.023(4) 0.015(4)
C10 0.048(5) 0.041(5) 0.069(7) 0.015(4) 0.025(5) 0.022(4)
C11 0.044(5) 0.040(5) 0.111(8) 0.024(5) 0.036(5) 0.019(5)
C12 0.049(6) 0.036(5) 0.127(10) 0.007(6) 0.036(6) 0.018(4)
C13 0.073(7) 0.053(7) 0.132(11) 0.038(7) 0.060(7) 0.031(6)
C14 0.081(7) 0.082(7) 0.092(8) 0.042(6) 0.048(6) 0.060(6)
C15 0.057(6) 0.053(6) 0.089(8) 0.025(5) 0.026(5) 0.033(5)
C16 0.043(5) 0.038(5) 0.051(6) 0.006(4) 0.022(4) 0.016(4)
C17 0.063(5) 0.030(5) 0.073(7) 0.000(4) 0.028(5) 0.021(4)
C18 0.068(6) 0.049(6) 0.066(7) 0.000(5) 0.019(5) 0.014(5)
C19 0.069(6) 0.047(6) 0.096(9) -0.001(5) 0.031(6) 0.029(5)
C20 0.059(6) 0.045(6) 0.083(8) 0.012(5) 0.021(5) 0.019(4)
C21 0.049(5) 0.031(5) 0.101(8) 0.009(5) 0.039(5) 0.023(4)
C22 0.057(6) 0.055(6) 0.101(8) 0.024(6) 0.034(6) 0.028(5)
C23 0.069(7) 0.058(7) 0.122(10) 0.034(6) 0.040(6) 0.029(6)
C24 0.066(6) 0.073(7) 0.104(9) 0.018(7) 0.025(6) 0.028(6)
C25 0.065(7) 0.091(9) 0.092(9) 0.036(7) 0.040(6) 0.028(6)
C26 0.085(8) 0.083(9) 0.114(10) 0.041(7) 0.055(7) 0.027(7)
C27 0.073(7) 0.066(7) 0.130(11) 0.039(7) 0.049(7) 0.032(6)
C28 0.094(8) 0.102(10) 0.112(10) 0.005(7) 0.017(7) 0.037(7)
C29 0.151(12) 0.175(13) 0.128(12) 0.056(10) 0.090(10) 0.082(11)
C30 0.093(9) 0.110(10) 0.122(11) 0.054(8) 0.039(8) 0.062(8)
C31 0.091(9) 0.063(8) 0.178(14) 0.044(9) 0.063(10) 0.036(7)
C32 0.069(8) 0.047(7) 0.202(15) 0.014(8) 0.054(9) 0.025(6)
C33 0.065(7) 0.069(9) 0.186(15) -0.026(9) 0.042(8) 0.016(6)
C34 0.103(10) 0.155(14) 0.094(11) -0.036(10) 0.030(8) 0.041(9)
C35 0.099(10) 0.173(14) 0.084(10) 0.011(10) 0.016(8) 0.060(11)
C36 0.119(11) 0.136(12) 0.135(12) 0.071(10) 0.074(10) 0.088(10)
C37 0.103(10) 0.100(10) 0.160(13) 0.072(9) 0.085(10) 0.060(8)
C38 0.085(8) 0.048(7) 0.198(15) 0.031(8) 0.072(10) 0.037(7)
C39 0.075(7) 0.049(7) 0.181(14) -0.003(7) 0.035(8) 0.029(6)
C40 0.087(8) 0.102(10) 0.090(10) -0.015(7) 0.017(7) 0.020(7)
C41 0.077(8) 0.129(11) 0.077(9) 0.006(8) 0.003(7) 0.014(8)
C42 0.069(15) 0.088(19) 0.16(3) 0.014(17) 0.045(17) -0.023(14)
Cl15 0.36(2) 0.222(18) 0.219(15) 0.075(11) 0.053(15) 0.022(17)
Cl16 0.34(2) 0.31(2) 0.239(16) -0.040(14) 0.089(15) 0.075(17)

loop_
_atom_type_symbol
_atom_type_description
_atom_type_scat_dispersion_real
_atom_type_scat_dispersion_imag
_atom_type_scat_source
C C 0.0033 0.0016 'International Tables Vol C Tables 4.2.6.8 and 6.1.1.4'
H H 0.0000 0.0000 'International Tables Vol C Tables 4.2.6.8 and 6.1.1.4'
O O 0.0106 0.0060 'International Tables Vol C Tables 4.2.6.8 and 6.1.1.4'
N N 0.0061 0.0033 'International Tables Vol C Tables 4.2.6.8 and 6.1.1.4'
Cl Cl 0.1484 0.1585 'International Tables Vol C Tables 4.2.6.8 and 6.1.1.4'
K K 0.2009 0.2494 'International Tables Vol C Tables 4.2.6.8 and 6.1.1.4'

loop_
_geom_angle_atom_site_label_1
_geom_angle_atom_site_label_2
_geom_angle_atom_site_label_3
_geom_angle
_geom_angle_site_symmetry_1
_geom_angle_site_symmetry_3
_geom_angle_publ_flag
O1 K1 O4 175.4(2) . . ?
O1 K1 O3 116.7(3) . . ?
O4 K1 O3 62.3(3) . . ?
O1 K1 O6 61.7(2) . . ?
O4 K1 O6 119.0(3) . . ?
O3 K1 O6 176.0(2) . . ?
O1 K1 O5 119.7(3) . . ?
O4 K1 O5 60.2(3) . . ?
O3 K1 O5 121.5(3) . . ?
O6 K1 O5 59.1(2) . . ?
O1 K1 O2 60.5(2) . . ?
O4 K1 O2 119.6(3) . . ?
O3 K1 O2 58.5(3) . . ?
O6 K1 O2 120.9(3) . . ?
O5 K1 O2 179.00(19) . . ?
O1 K1 Cl2 90.79(15) . . ?
O4 K1 Cl2 93.13(16) . . ?
O3 K1 Cl2 74.96(15) . . ?
O6 K1 Cl2 108.40(14) . . ?
O5 K1 Cl2 117.52(15) . . ?
O2 K1 Cl2 61.49(13) . . ?
O1 K1 Cl4 96.02(15) . 1_655 ?
O4 K1 Cl4 79.97(16) . 1_655 ?
O3 K1 Cl4 99.93(16) . 1_655 ?
O6 K1 Cl4 76.91(14) . 1_655 ?
O5 K1 Cl4 60.63(13) . 1_655 ?
O2 K1 Cl4 120.37(14) . 1_655 ?
Cl2 K1 Cl4 172.85(10) . 1_655 ?
O1 K1 Cl3 74.13(14) . 1_655 ?
O4 K1 Cl3 101.58(16) . 1_655 ?
O3 K1 Cl3 69.05(15) . 1_655 ?
O6 K1 Cl3 107.01(15) . 1_655 ?
O5 K1 Cl3 112.97(14) . 1_655 ?
O2 K1 Cl3 68.02(13) . 1_655 ?
Cl2 K1 Cl3 128.06(7) . 1_655 ?
Cl4 K1 Cl3 52.55(5) 1_655 1_655 ?
O1 K1 Cl1 107.43(15) . . ?
O4 K1 Cl1 76.88(16) . . ?
O3 K1 Cl1 109.58(16) . . ?
O6 K1 Cl1 74.36(15) . . ?
O5 K1 Cl1 66.82(14) . . ?
O2 K1 Cl1 112.18(14) . . ?
Cl2 K1 Cl1 51.76(6) . . ?
Cl4 K1 Cl1 127.37(7) 1_655 . ?
Cl3 K1 Cl1 178.35(10) 1_655 . ?
C25 N1 C29 121.1(10) . . ?
C25 N1 C28 120.4(9) . . ?
C29 N1 C28 118.4(11) . . ?
C30 O1 C41 112.9(9) . . ?
C30 O1 K1 113.4(6) . . ?
C41 O1 K1 113.9(6) . . ?
C32 O2 C31 112.5(9) . . ?
C32 O2 K1 118.3(7) . . ?
C31 O2 K1 114.7(6) . . ?
C34 O3 C33 113.2(10) . . ?
C34 O3 K1 113.7(7) . . ?
C33 O3 K1 117.4(7) . . ?
C35 O4 C36 114.3(10) . . ?
C35 O4 K1 111.3(7) . . ?
C36 O4 K1 114.2(7) . . ?
C38 O5 C37 113.4(9) . . ?
C38 O5 K1 116.1(6) . . ?
C37 O5 K1 115.9(6) . . ?
C40 O6 C39 112.2(9) . . ?
C40 O6 K1 111.5(6) . . ?
C39 O6 K1 117.7(6) . . ?
C4 Cl1 K1 119.3(3) . . ?
C5 Cl2 K1 129.7(3) . . ?
C7 Cl3 K1 121.5(3) . 1_455 ?
C8 Cl4 K1 126.9(3) . 1_455 ?
C2 C1 C22 134.9(9) . . ?
C2 C1 H1 112.6 . . ?
C22 C1 H1 112.6 . . ?
C1 C2 C3 123.6(9) . . ?
C1 C2 H2 118.2 . . ?
C3 C2 H2 118.2 . . ?
C8 C3 C4 115.2(7) . . ?
C8 C3 C2 124.2(7) . . ?
C4 C3 C2 120.6(7) . . ?
C5 C4 C3 121.7(7) . . ?
C5 C4 Cl1 120.9(6) . . ?
C3 C4 Cl1 117.2(6) . . ?
C4 C5 C6 123.6(7) . . ?
C4 C5 Cl2 117.3(6) . . ?
C6 C5 Cl2 119.1(6) . . ?
C5 C6 C7 112.9(7) . . ?
C5 C6 C9 124.3(7) . . ?
C7 C6 C9 122.6(7) . . ?
C8 C7 C6 123.0(7) . . ?
C8 C7 Cl3 118.2(6) . . ?
C6 C7 Cl3 118.8(6) . . ?
C7 C8 C3 122.8(7) . . ?
C7 C8 Cl4 120.0(6) . . ?
C3 C8 Cl4 117.2(6) . . ?
C6 C9 C16 120.0(6) . . ?
C6 C9 C10 123.6(7) . . ?
C16 C9 C10 116.3(6) . . ?
C15 C10 C11 114.8(7) . . ?
C15 C10 C9 123.8(7) . . ?
C11 C10 C9 121.4(8) . . ?
C12 C11 C10 121.8(9) . . ?
C12 C11 Cl5 118.2(7) . . ?
C10 C11 Cl5 119.8(6) . . ?
C11 C12 C13 121.5(8) . . ?
C11 C12 Cl6 120.9(9) . . ?
C13 C12 Cl6 117.6(8) . . ?
C14 C13 C12 120.5(8) . . ?
C14 C13 Cl7 118.8(10) . . ?
C12 C13 Cl7 120.7(9) . . ?
C13 C14 C15 118.0(9) . . ?
C13 C14 Cl8 122.0(8) . . ?
C15 C14 Cl8 119.8(9) . . ?
C10 C15 C14 123.2(8) . . ?
C10 C15 Cl9 119.5(6) . . ?
C14 C15 Cl9 117.2(8) . . ?
C17 C16 C21 116.4(7) . . ?
C17 C16 C9 122.6(7) . . ?
C21 C16 C9 121.0(7) . . ?
C18 C17 C16 122.2(8) . . ?
C18 C17 Cl10 117.5(7) . . ?
C16 C17 Cl10 120.1(6) . . ?
C19 C18 C17 119.7(8) . . ?
C19 C18 Cl11 119.8(7) . . ?
C17 C18 Cl11 120.5(7) . . ?
C20 C19 C18 119.3(8) . . ?
C20 C19 Cl12 121.2(8) . . ?
C18 C19 Cl12 119.5(8) . . ?
C19 C20 C21 121.7(8) . . ?
C19 C20 Cl13 118.0(7) . . ?
C21 C20 Cl13 120.3(8) . . ?
C20 C21 C16 120.5(8) . . ?
C20 C21 Cl14 118.9(7) . . ?
C16 C21 Cl14 120.5(6) . . ?
C27 C22 C23 113.6(10) . . ?
C27 C22 C1 122.0(10) . . ?
C23 C22 C1 124.4(9) . . ?
C24 C23 C22 122.8(10) . . ?
C24 C23 H23 118.6 . . ?
C22 C23 H23 118.6 . . ?
C25 C24 C23 122.1(10) . . ?
C25 C24 H24 119.0 . . ?
C23 C24 H24 119.0 . . ?
N1 C25 C24 122.5(11) . . ?
N1 C25 C26 122.7(10) . . ?
C24 C25 C26 114.8(11) . . ?
C27 C26 C25 122.2(10) . . ?
C27 C26 H26 118.9 . . ?
C25 C26 H26 118.9 . . ?
C26 C27 C22 124.5(10) . . ?
C26 C27 H27 117.8 . . ?
C22 C27 H27 117.8 . . ?
N1 C28 H28A 109.5 . . ?
N1 C28 H28B 109.5 . . ?
H28A C28 H28B 109.5 . . ?
N1 C28 H28C 109.5 . . ?
H28A C28 H28C 109.5 . . ?
H28B C28 H28C 109.5 . . ?
N1 C29 H29A 109.5 . . ?
N1 C29 H29B 109.5 . . ?
H29A C29 H29B 109.5 . . ?
N1 C29 H29C 109.5 . . ?
H29A C29 H29C 109.5 . . ?
H29B C29 H29C 109.5 . . ?
O1 C30 C31 109.2(9) . . ?
O1 C30 H30A 109.8 . . ?
C31 C30 H30A 109.8 . . ?
O1 C30 H30B 109.8 . . ?
C31 C30 H30B 109.8 . . ?
H30A C30 H30B 108.3 . . ?
O2 C31 C30 109.9(9) . . ?
O2 C31 H31A 109.7 . . ?
C30 C31 H31A 109.7 . . ?
O2 C31 H31B 109.7 . . ?
C30 C31 H31B 109.7 . . ?
H31A C31 H31B 108.2 . . ?
O2 C32 C33 108.5(9) . . ?
O2 C32 H32A 110.0 . . ?
C33 C32 H32A 110.0 . . ?
O2 C32 H32B 110.0 . . ?
C33 C32 H32B 110.0 . . ?
H32A C32 H32B 108.4 . . ?
O3 C33 C32 108.8(10) . . ?
O3 C33 H33A 109.9 . . ?
C32 C33 H33A 109.9 . . ?
O3 C33 H33B 109.9 . . ?
C32 C33 H33B 109.9 . . ?
H33A C33 H33B 108.3 . . ?
O3 C34 C35 110.3(10) . . ?
O3 C34 H34A 109.6 . . ?
C35 C34 H34A 109.6 . . ?
O3 C34 H34B 109.6 . . ?
C35 C34 H34B 109.6 . . ?
H34A C34 H34B 108.1 . . ?
O4 C35 C34 110.3(11) . . ?
O4 C35 H35A 109.6 . . ?
C34 C35 H35A 109.6 . . ?
O4 C35 H35B 109.6 . . ?
C34 C35 H35B 109.6 . . ?
H35A C35 H35B 108.1 . . ?
O4 C36 C37 111.1(10) . . ?
O4 C36 H36A 109.4 . . ?
C37 C36 H36A 109.4 . . ?
O4 C36 H36B 109.4 . . ?
C37 C36 H36B 109.4 . . ?
H36A C36 H36B 108.0 . . ?
O5 C37 C36 107.7(9) . . ?
O5 C37 H37A 110.2 . . ?
C36 C37 H37A 110.2 . . ?
O5 C37 H37B 110.2 . . ?
C36 C37 H37B 110.2 . . ?
H37A C37 H37B 108.5 . . ?
O5 C38 C39 108.8(9) . . ?
O5 C38 H38A 109.9 . . ?
C39 C38 H38A 109.9 . . ?
O5 C38 H38B 109.9 . . ?
C39 C38 H38B 109.9 . . ?
H38A C38 H38B 108.3 . . ?
O6 C39 C38 108.2(9) . . ?
O6 C39 H39A 110.1 . . ?
C38 C39 H39A 110.1 . . ?
O6 C39 H39B 110.1 . . ?
C38 C39 H39B 110.1 . . ?
H39A C39 H39B 108.4 . . ?
O6 C40 C41 109.2(10) . . ?
O6 C40 H40A 109.8 . . ?
C41 C40 H40A 109.8 . . ?
O6 C40 H40B 109.8 . . ?
C41 C40 H40B 109.8 . . ?
H40A C40 H40B 108.3 . . ?
O1 C41 C40 109.8(9) . . ?
O1 C41 H41A 109.7 . . ?
C40 C41 H41A 109.7 . . ?
O1 C41 H41B 109.7 . . ?
C40 C41 H41B 109.7 . . ?
H41A C41 H41B 108.2 . . ?
Cl15 C42 Cl16 104.5(16) . . ?
Cl15 C42 H42A 110.9 . . ?
Cl16 C42 H42A 110.9 . . ?
Cl15 C42 H42B 110.9 . . ?
Cl16 C42 H42B 110.9 . . ?
H42A C42 H42B 108.9 . . ?
C42 Cl15 Cl15 117(2) . 2_676 ?
C42 Cl15 Cl16 38.5(12) . . ?
Cl15 Cl15 Cl16 156(2) 2_676 . ?
C42 Cl16 Cl15 37.0(10) . . ?

loop_
_geom_bond_atom_site_label_1
_geom_bond_atom_site_label_2
_geom_bond_distance
_geom_bond_site_symmetry_2
_geom_bond_publ_flag
K1 O1 2.758(7) . ?
K1 O4 2.767(8) . ?
K1 O3 2.772(7) . ?
K1 O6 2.780(7) . ?
K1 O5 2.791(6) . ?
K1 O2 2.801(7) . ?
K1 Cl2 3.360(3) . ?
K1 Cl4 3.368(3) 1_655 ?
K1 Cl3 3.551(3) 1_655 ?
K1 Cl1 3.633(3) . ?
N1 C25 1.360(13) . ?
N1 C29 1.407(13) . ?
N1 C28 1.457(12) . ?
O1 C30 1.406(11) . ?
O1 C41 1.416(11) . ?
O2 C32 1.398(12) . ?
O2 C31 1.415(13) . ?
O3 C34 1.412(14) . ?
O3 C33 1.415(12) . ?
O4 C35 1.426(13) . ?
O4 C36 1.432(12) . ?
O5 C38 1.394(12) . ?
O5 C37 1.429(13) . ?
O6 C40 1.398(12) . ?
O6 C39 1.418(11) . ?
Cl1 C4 1.733(7) . ?
Cl2 C5 1.740(7) . ?
Cl3 C7 1.739(7) . ?
Cl3 K1 3.551(3) 1_455 ?
Cl4 C8 1.741(7) . ?
Cl4 K1 3.368(3) 1_455 ?
Cl5 C11 1.699(10) . ?
Cl6 C12 1.718(9) . ?
Cl7 C13 1.721(9) . ?
Cl8 C14 1.706(10) . ?
Cl9 C15 1.727(9) . ?
Cl10 C17 1.731(8) . ?
Cl11 C18 1.730(9) . ?
Cl12 C19 1.742(9) . ?
Cl13 C20 1.717(9) . ?
Cl14 C21 1.687(9) . ?
C1 C2 1.364(13) . ?
C1 C22 1.455(13) . ?
C1 H1 0.9400 . ?
C2 C3 1.471(11) . ?
C2 H2 0.9400 . ?
C3 C8 1.378(10) . ?
C3 C4 1.407(10) . ?
C4 C5 1.373(10) . ?
C5 C6 1.408(10) . ?
C6 C7 1.420(10) . ?
C6 C9 1.442(10) . ?
C7 C8 1.373(10) . ?
C9 C16 1.449(10) . ?
C9 C10 1.459(10) . ?
C10 C15 1.405(11) . ?
C10 C11 1.427(11) . ?
C11 C12 1.367(12) . ?
C12 C13 1.374(13) . ?
C13 C14 1.374(13) . ?
C14 C15 1.423(12) . ?
C16 C17 1.396(11) . ?
C16 C21 1.430(10) . ?
C17 C18 1.393(11) . ?
C18 C19 1.390(12) . ?
C19 C20 1.373(12) . ?
C20 C21 1.378(11) . ?
C22 C27 1.388(13) . ?
C22 C23 1.406(12) . ?
C23 C24 1.389(13) . ?
C23 H23 0.9400 . ?
C24 C25 1.381(13) . ?
C24 H24 0.9400 . ?
C25 C26 1.419(14) . ?
C26 C27 1.342(13) . ?
C26 H26 0.9400 . ?
C27 H27 0.9400 . ?
C28 H28A 0.9700 . ?
C28 H28B 0.9700 . ?
C28 H28C 0.9700 . ?
C29 H29A 0.9700 . ?
C29 H29B 0.9700 . ?
C29 H29C 0.9700 . ?
C30 C31 1.469(14) . ?
C30 H30A 0.9800 . ?
C30 H30B 0.9800 . ?
C31 H31A 0.9800 . ?
C31 H31B 0.9800 . ?
C32 C33 1.478(15) . ?
C32 H32A 0.9800 . ?
C32 H32B 0.9800 . ?
C33 H33A 0.9800 . ?
C33 H33B 0.9800 . ?
C34 C35 1.487(16) . ?
C34 H34A 0.9800 . ?
C34 H34B 0.9800 . ?
C35 H35A 0.9800 . ?
C35 H35B 0.9800 . ?
C36 C37 1.450(15) . ?
C36 H36A 0.9800 . ?
C36 H36B 0.9800 . ?
C37 H37A 0.9800 . ?
C37 H37B 0.9800 . ?
C38 C39 1.493(15) . ?
C38 H38A 0.9800 . ?
C38 H38B 0.9800 . ?
C39 H39A 0.9800 . ?
C39 H39B 0.9800 . ?
C40 C41 1.492(14) . ?
C40 H40A 0.9800 . ?
C40 H40B 0.9800 . ?
C41 H41A 0.9800 . ?
C41 H41B 0.9800 . ?
C42 Cl15 1.48(3) . ?
C42 Cl16 1.53(3) . ?
C42 H42A 0.9800 . ?
C42 H42B 0.9800 . ?
Cl15 Cl15 1.59(3) 2_676 ?
Cl15 Cl16 2.38(3) . ?

loop_
_geom_torsion_atom_site_label_1
_geom_torsion_atom_site_label_2
_geom_torsion_atom_site_label_3
_geom_torsion_atom_site_label_4
_geom_torsion
_geom_torsion_site_symmetry_1
_geom_torsion_site_symmetry_2
_geom_torsion_site_symmetry_3
_geom_torsion_site_symmetry_4
_geom_torsion_publ_flag
C22 C1 C2 C3 1.3(16) . . . . ?
C1 C2 C3 C8 -68.3(13) . . . . ?
C1 C2 C3 C4 115.0(10) . . . . ?
C8 C3 C4 C5 9.6(13) . . . . ?
C2 C3 C4 C5 -173.4(9) . . . . ?
C8 C3 C4 Cl1 -176.0(7) . . . . ?
C2 C3 C4 Cl1 1.0(13) . . . . ?
K1 Cl1 C4 C5 -6.4(10) . . . . ?
K1 Cl1 C4 C3 179.1(6) . . . . ?
C3 C4 C5 C6 -4.9(14) . . . . ?
Cl1 C4 C5 C6 -179.1(7) . . . . ?
C3 C4 C5 Cl2 172.7(7) . . . . ?
Cl1 C4 C5 Cl2 -1.5(11) . . . . ?
K1 Cl2 C5 C4 10.7(9) . . . . ?
K1 Cl2 C5 C6 -171.7(5) . . . . ?
C4 C5 C6 C7 -3.4(12) . . . . ?
Cl2 C5 C6 C7 179.1(6) . . . . ?
C4 C5 C6 C9 172.7(8) . . . . ?
Cl2 C5 C6 C9 -4.8(12) . . . . ?
C5 C6 C7 C8 6.8(12) . . . . ?
C9 C6 C7 C8 -169.4(8) . . . . ?
C5 C6 C7 Cl3 -170.7(6) . . . . ?
C9 C6 C7 Cl3 13.1(11) . . . . ?
K1 Cl3 C7 C8 10.3(8) 1_455 . . . ?
K1 Cl3 C7 C6 -172.1(5) 1_455 . . . ?
C6 C7 C8 C3 -2.0(13) . . . . ?
Cl3 C7 C8 C3 175.5(7) . . . . ?
C6 C7 C8 Cl4 178.3(6) . . . . ?
Cl3 C7 C8 Cl4 -4.2(10) . . . . ?
C4 C3 C8 C7 -6.3(13) . . . . ?
C2 C3 C8 C7 176.8(9) . . . . ?
C4 C3 C8 Cl4 173.5(7) . . . . ?
C2 C3 C8 Cl4 -3.4(13) . . . . ?
K1 Cl4 C8 C7 -4.3(9) 1_455 . . . ?
K1 Cl4 C8 C3 175.9(5) 1_455 . . . ?
C5 C6 C9 C16 -136.7(8) . . . . ?
C7 C6 C9 C16 39.0(11) . . . . ?
C5 C6 C9 C10 39.8(12) . . . . ?
C7 C6 C9 C10 -144.4(8) . . . . ?
C6 C9 C10 C15 49.9(11) . . . . ?
C16 C9 C10 C15 -133.5(8) . . . . ?
C6 C9 C10 C11 -132.6(8) . . . . ?
C16 C9 C10 C11 44.1(10) . . . . ?
C15 C10 C11 C12 5.0(11) . . . . ?
C9 C10 C11 C12 -172.7(7) . . . . ?
C15 C10 C11 Cl5 -169.9(6) . . . . ?
C9 C10 C11 Cl5 12.4(10) . . . . ?
C10 C11 C12 C13 -1.6(13) . . . . ?
Cl5 C11 C12 C13 173.3(7) . . . . ?
C10 C11 C12 Cl6 179.0(6) . . . . ?
Cl5 C11 C12 Cl6 -6.0(10) . . . . ?
C11 C12 C13 C14 -3.5(14) . . . . ?
Cl6 C12 C13 C14 175.9(7) . . . . ?
C11 C12 C13 Cl7 179.4(6) . . . . ?
Cl6 C12 C13 Cl7 -1.2(11) . . . . ?
C12 C13 C14 C15 4.6(13) . . . . ?
Cl7 C13 C14 C15 -178.2(6) . . . . ?
C12 C13 C14 Cl8 179.8(7) . . . . ?
Cl7 C13 C14 Cl8 -3.1(11) . . . . ?
C11 C10 C15 C14 -3.7(11) . . . . ?
C9 C10 C15 C14 174.0(7) . . . . ?
C11 C10 C15 Cl9 179.3(6) . . . . ?
C9 C10 C15 Cl9 -3.1(11) . . . . ?
C13 C14 C15 C10 -0.9(12) . . . . ?
Cl8 C14 C15 C10 -176.2(6) . . . . ?
C13 C14 C15 Cl9 176.1(7) . . . . ?
Cl8 C14 C15 Cl9 0.9(9) . . . . ?
C6 C9 C16 C17 44.9(11) . . . . ?
C10 C9 C16 C17 -131.9(8) . . . . ?
C6 C9 C16 C21 -133.7(8) . . . . ?
C10 C9 C16 C21 49.5(10) . . . . ?
C21 C16 C17 C18 0.6(11) . . . . ?
C9 C16 C17 C18 -178.0(7) . . . . ?
C21 C16 C17 Cl10 -174.6(5) . . . . ?
C9 C16 C17 Cl10 6.8(10) . . . . ?
C16 C17 C18 C19 -4.4(12) . . . . ?
Cl10 C17 C18 C19 170.9(7) . . . . ?
C16 C17 C18 Cl11 178.8(6) . . . . ?
Cl10 C17 C18 Cl11 -5.9(9) . . . . ?
C17 C18 C19 C20 3.4(13) . . . . ?
Cl11 C18 C19 C20 -179.9(7) . . . . ?
C17 C18 C19 Cl12 -177.6(6) . . . . ?
Cl11 C18 C19 Cl12 -0.9(11) . . . . ?
C18 C19 C20 C21 1.6(13) . . . . ?
Cl12 C19 C20 C21 -177.5(6) . . . . ?
C18 C19 C20 Cl13 178.4(7) . . . . ?
Cl12 C19 C20 Cl13 -0.6(11) . . . . ?
C19 C20 C21 C16 -5.5(12) . . . . ?
Cl13 C20 C21 C16 177.7(6) . . . . ?
C19 C20 C21 Cl14 170.8(7) . . . . ?
Cl13 C20 C21 Cl14 -6.1(10) . . . . ?
C17 C16 C21 C20 4.3(11) . . . . ?
C9 C16 C21 C20 -177.1(7) . . . . ?
C17 C16 C21 Cl14 -171.9(6) . . . . ?
C9 C16 C21 Cl14 6.7(10) . . . . ?
C2 C1 C22 C27 167.6(10) . . . . ?
C2 C1 C22 C23 -13.1(16) . . . . ?
C27 C22 C23 C24 -2.1(13) . . . . ?
C1 C22 C23 C24 178.5(9) . . . . ?
C22 C23 C24 C25 0.5(15) . . . . ?
C29 N1 C25 C24 -177.5(10) . . . . ?
C28 N1 C25 C24 -1.5(15) . . . . ?
C29 N1 C25 C26 2.5(16) . . . . ?
C28 N1 C25 C26 178.5(9) . . . . ?
C23 C24 C25 N1 -178.2(10) . . . . ?
C23 C24 C25 C26 1.8(14) . . . . ?
N1 C25 C26 C27 177.6(10) . . . . ?
C24 C25 C26 C27 -2.4(15) . . . . ?
C25 C26 C27 C22 0.8(17) . . . . ?
C23 C22 C27 C26 1.5(14) . . . . ?
C1 C22 C27 C26 -179.1(10) . . . . ?
C41 O1 C30 C31 -174.1(9) . . . . ?
K1 O1 C30 C31 54.5(10) . . . . ?
C32 O2 C31 C30 -179.1(8) . . . . ?
K1 O2 C31 C30 41.8(10) . . . . ?
O1 C30 C31 O2 -64.8(11) . . . . ?
C31 O2 C32 C33 178.5(9) . . . . ?
K1 O2 C32 C33 -44.1(10) . . . . ?
C34 O3 C33 C32 175.6(9) . . . . ?
K1 O3 C33 C32 -48.8(10) . . . . ?
O2 C32 C33 O3 59.7(11) . . . . ?
C33 O3 C34 C35 -178.6(9) . . . . ?
K1 O3 C34 C35 44.1(12) . . . . ?
C36 O4 C35 C34 -177.1(10) . . . . ?
K1 O4 C35 C34 51.7(12) . . . . ?
O3 C34 C35 O4 -66.0(13) . . . . ?
C35 O4 C36 C37 -179.3(10) . . . . ?
K1 O4 C36 C37 -49.5(11) . . . . ?
C38 O5 C37 C36 175.7(8) . . . . ?
K1 O5 C37 C36 -46.3(10) . . . . ?
O4 C36 C37 O5 63.5(11) . . . . ?
C37 O5 C38 C39 -171.6(8) . . . . ?
K1 O5 C38 C39 50.5(9) . . . . ?
C40 O6 C39 C38 175.6(9) . . . . ?
K1 O6 C39 C38 44.3(10) . . . . ?
O5 C38 C39 O6 -61.6(10) . . . . ?
C39 O6 C40 C41 172.2(8) . . . . ?
K1 O6 C40 C41 -53.4(10) . . . . ?
C30 O1 C41 C40 -175.8(9) . . . . ?
K1 O1 C41 C40 -44.7(11) . . . . ?
O6 C40 C41 O1 67.3(11) . . . . ?
Cl16 C42 Cl15 Cl15 -177.3(19) . . . 2_676 ?
